data_4330361
loop_
_publ_author_name
'Aurel T\(ab\(acaru'
'Claudio Pettinari'
'Fabio Marchetti'
'Corrado di Nicola'
'Konstantin V. Domasevitch'
'Simona Galli'
'Norberto Masciocchi'
'Stefania Scuri'
'Iolanda Grappasonni'
'Mario Cocchioni'

_publ_contact_author_address
;
      Dipartimento di Scienza e Alta Tecnologia,
      Universita' dell'Insubria,
      Via Valleggio 11, 22100 Como, Italy
;
_publ_contact_author_email simona.galli@uninsubria.it
_publ_contact_author_fax +39-031-2386630
_publ_contact_author_name 'Simona Galli'
_publ_contact_author_phone +39-031-2386627
_publ_section_title
;
 Antibacterial Action of 4,4'-Bipyrazolyl-Based Silver(I) Coordination
 Polymers Embedded in PE Disks
;
_journal_name_full 'Inorganic Chemistry'
_journal_page_first 9775
_journal_page_last 9788
_journal_paper_doi 10.1021/ic3011635
_journal_volume 51
_journal_year 2012
_chemical_formula_moiety 'C6 H6 Ag1 Cl1 N4 O4'
_chemical_formula_structural 'Ag1 (C6 H6 N4) (Cl1 O4)'
_chemical_formula_sum 'C6 H6 Ag Cl N4 O4'
_chemical_formula_weight 341.4
_chemical_name_systematic
;
catena-(4,4'-bipyrazolyl)-ag(i) perchlorate
;
_space_group_crystal_system triclinic
_space_group_IT_number 2
_space_group_name_H-M_alt 'P -1'
_symmetry_space_group_name_Hall '-P 1'
_symmetry_space_group_name_H-M 'P -1'
_cell_angle_alpha 97.1234(20)
_cell_angle_beta 104.3408(16)
_cell_angle_gamma 80.5017(17)
_cell_formula_units_Z 2
_cell_length_a 6.81989(14)
_cell_length_b 7.79667(17)
_cell_length_c 10.01358(21)
_cell_measurement_temperature 298
_cell_volume 506.854(19)
_computing_cell_refinement 'TOPAS, Bruker AXS 2005, Karlsruhe, Germany'
_computing_publication_material 'TOPAS, Bruker AXS 2005, Karlsruhe, Germany'
_computing_structure_refinement 'TOPAS, Bruker AXS 2005, Karlsruhe, Germany'
_computing_structure_solution 'TOPAS, Bruker AXS 2005, Karlsruhe, Germany'
_diffrn_ambient_temperature 298
_diffrn_detector_type 'Lynxeye linear position sensitive detector'
_diffrn_measurement_device_type 'Bruker AXS D8 Advance'
_diffrn_radiation_monochromator 'Ni filter'
_diffrn_source_target Cu
_diffrn_source_type 'sealed x-ray tube'
_exptl_crystal_density_diffrn 0.81
_exptl_crystal_F_000 332
_pd_char_colour white
_pd_meas_2theta_range_inc 0.02
_pd_meas_2theta_range_max 105
_pd_meas_2theta_range_min 5
_pd_meas_number_of_points 5001
_pd_meas_scan_method step
_pd_proc_2theta_range_inc 0.02
_pd_proc_2theta_range_max 105
_pd_proc_2theta_range_min 8
_pd_proc_ls_background_function 'Chebychev polynomial'
_pd_proc_ls_pref_orient_corr none
_pd_proc_ls_profile_function 'fundamental parameters approach'
_pd_proc_ls_prof_R_factor 0.057
_pd_proc_ls_prof_wR_expected 0.013
_pd_proc_ls_prof_wR_factor 0.077
_pd_spec_mounting ' packed powder pellet'
_pd_spec_mount_mode reflection
_pd_spec_shape flat_sheet
_pd_spec_size_axial 15
_pd_spec_size_equat 15
_pd_spec_size_thick 0.1
_refine_ls_extinction_method none
_refine_ls_matrix_type fullcycle
_refine_ls_number_parameters 40
_refine_ls_number_restraints 0
_refine_ls_shift/su_max .01
_refine_ls_structure_factor_coef Inet
_refine_ls_weighting_details 'w = 1/[Y~i~]'
_refine_ls_weighting_scheme calc
_cod_data_source_file ic3011635_si_002_4.cif
_cod_data_source_block Compound3
_cod_depositor_comments
;
The following automatic conversions were performed:

'_refine_ls_weighting_scheme' value '1/[Y~i~]' was changed to 'calc'.
New tag '_refine_ls_weighting_details' was created. The value of the
new tag was set to 'w = 1/[Y~i~]'.

Automatic conversion script
Id: cif_fix_values 3143 2015-03-26 13:38:13Z robertas 
;
_cod_original_formula_sum 'C6 H6 Ag1 Cl1 N4 O4'
_cod_database_code 4330361

loop_
_symmetry_equiv_pos_as_xyz
'-x, -y, -z'
'x, y, z'

loop_
_atom_site_label
_atom_site_type_symbol
_atom_site_symmetry_multiplicity
_atom_site_fract_x
_atom_site_fract_y
_atom_site_fract_z
_atom_site_occupancy
_atom_site_B_iso_or_equiv
Ag1 Ag 2 -0.25793(51) 0.53313(33) -0.24907(40) 1 3.557(90)
C1 C 2 0.7592016 -0.5041563 0.3174162 1 5.557(90)
C2 C 2 0.7592798 -0.6742571 0.335307 1 5.557(90)
H2 H 2 0.764008 -0.7697267 0.2667652 1 5.557(90)
N1 N 2 0.7514008 -0.68369 0.4685482 1 5.557(90)
H1N H 2 0.749659 -0.7869056 0.5094202 1 5.557(90)
N2 N 2 0.7464532 -0.5194191 0.533005 1 5.557(90)
C3 C 2 0.7512743 -0.4084611 0.4396003 1 5.557(90)
H3 H 2 0.7494286 -0.2856669 0.4567012 1 5.557(90)
C4 C 2 0.7664184 -0.4357437 0.1886238 1 5.557(90)
C5 C 2 0.7515735 -0.5277055 0.06275276 1 5.557(90)
H5 H 2 0.7347192 -0.6474339 0.04262431 1 5.557(90)
N3 N 2 0.7650928 -0.4181735 -0.02924369 1 5.557(90)
N4 N 2 0.7882932 -0.2585174 0.03977043 1 5.557(90)
H4N H 2 0.8015922 -0.1571965 0.000769574 1 5.557(90)
C6 C 2 0.7891125 -0.2693763 0.17442 1 5.557(90)
H6 H 2 0.8030842 -0.1769725 0.2459893 1 5.557(90)
Cl Cl 2 -0.7562 -0.01484 -0.73416 1 5.557(90)
O1 O 2 -0.7209758 -0.1924632 -0.7780071 1 5.557(90)
O2 O 2 -0.8074358 0.004178098 -0.6055902 1 5.557(90)
O3 O 2 -0.9170339 0.06837862 -0.831083 1 5.557(90)
O4 O 2 -0.5792817 0.0605195 -0.7221423 1 5.557(90)

loop_
_atom_type_symbol
_atom_type_description
_atom_type_scat_source
C C 'International Tables for Crystallography (Vol. IV)'
H H 'International Tables for Crystallography (Vol. IV)'
Ag Ag 'International Tables for Crystallography (Vol. IV)'
Cl Cl 'International Tables for Crystallography (Vol. IV)'
N N 'International Tables for Crystallography (Vol. IV)'
O O 'International Tables for Crystallography (Vol. IV)'

loop_
_diffrn_radiation_type
_diffrn_radiation_wavelength
CuK\a~1~ 1.54056
CuK\a~2~ 1.54439
